data_2004292
loop_
_publ_author_name
'Stammler, H.-G.'
'Jutzi, P.'
'Neumann, B.'
'Kristen, M. O.'
'H\"olscher, H.'

_publ_section_title
;
 Intramolecular Coordination of the Dimethylamino Group in a
 Rhodium--Oxalate Complex with the
 1-[2-(Dimethylamino)ethyl]-2,3,4,5-tetramethylcyclopentadienyl Ligand
;
_journal_issue 12
_journal_name_full 'Acta Crystallographica Section C'
_journal_page_first 2494
_journal_page_last 2496
_journal_paper_doi 10.1107/S0108270195006871
_journal_volume 51
_journal_year 1995
_chemical_formula_sum 'C15 H22 N O4 Rh'
_chemical_formula_weight 383.25
_chemical_name_systematic ?
_space_group_IT_number 14
_symmetry_cell_setting monoclinic
_symmetry_space_group_name_Hall '-P 2yn'
_symmetry_space_group_name_H-M 'P 1 21/n 1'
_audit_creation_method SHELXL
_cell_angle_alpha 90.00
_cell_angle_beta 97.39(3)
_cell_angle_gamma 90.00
_cell_formula_units_Z 4
_cell_length_a 12.785(5)
_cell_length_b 9.265(4)
_cell_length_c 12.881(4)
_cell_measurement_reflns_used 30
_cell_measurement_temperature 173(2)
_cell_measurement_theta_max 9.8
_cell_measurement_theta_min 3.2
_cell_volume 1513.1(10)
_computing_cell_refinement 'SHELXTL-Plus (Sheldrick, 1990)'
_computing_data_collection 'P3 Data Collection Program (Siemens, 1989)'
_computing_data_reduction SHELXTL-Plus
_computing_molecular_graphics SHELXTL-Plus
_computing_structure_refinement 'SHELXL93 (Sheldrick, 1993)'
_computing_structure_solution 'SHELXS86 (Sheldrick, 1985)'
_diffrn_ambient_temperature 173(2)
_diffrn_measurement_device 'Siemens P2~1~'
_diffrn_measurement_method Wyckoff
_diffrn_radiation_monochromator graphite
_diffrn_radiation_source 'fine-focus sealed tube'
_diffrn_radiation_type MoK\a
_diffrn_radiation_wavelength 0.71073
_diffrn_reflns_av_R_equivalents 0.1007
_diffrn_reflns_av_sigmaI/netI 0.1129
_diffrn_reflns_limit_h_max 16
_diffrn_reflns_limit_h_min 0
_diffrn_reflns_limit_k_max 11
_diffrn_reflns_limit_k_min 0
_diffrn_reflns_limit_l_max 16
_diffrn_reflns_limit_l_min -16
_diffrn_reflns_number 3467
_diffrn_reflns_theta_max 27.05
_diffrn_reflns_theta_min 2.11
_diffrn_standards_decay_% .0
_diffrn_standards_interval_count 100
_diffrn_standards_number 3
_exptl_absorpt_coefficient_mu 1.144
_exptl_absorpt_correction_T_max 0.641
_exptl_absorpt_correction_T_min 0.518
_exptl_absorpt_correction_type 'semi-empirical via \y scans'
_exptl_crystal_colour yellow
_exptl_crystal_density_diffrn 1.682
_exptl_crystal_description needles
_exptl_crystal_F_000 784
_exptl_crystal_size_max 0.80
_exptl_crystal_size_mid 0.15
_exptl_crystal_size_min 0.05
_refine_diff_density_max .748
_refine_diff_density_min -.915
_refine_ls_extinction_method none
_refine_ls_goodness_of_fit_all 1.126
_refine_ls_goodness_of_fit_obs 1.181
_refine_ls_matrix_type full
_refine_ls_number_parameters 196
_refine_ls_number_reflns 3280
_refine_ls_number_restraints 0
_refine_ls_restrained_S_all 1.368
_refine_ls_restrained_S_obs 1.181
_refine_ls_R_factor_all 0.1236
_refine_ls_R_factor_obs 0.0605
_refine_ls_shift/esd_max -0.084
_refine_ls_shift/esd_mean 0.002
_refine_ls_structure_factor_coef Fsqd
_refine_ls_weighting_scheme
;
calc w = 1/[\s^2^(F~o~^2^) + (0.0500P)^2^]
where P = (F~o~^2^ + 2F~c~^2^)/3
;
_refine_ls_wR_factor_all 0.1694
_refine_ls_wR_factor_obs 0.1147
_reflns_number_observed 2051
_reflns_number_total 3303
_reflns_observed_criterion >2sigma(I)
_cod_data_source_file na1162.cif
_cod_data_source_block CpRhoxalate
_cod_depositor_comments
;
The following automatic conversions were performed:
'_symmetry_cell_setting' value 'Monoclinic' changed to 'monoclinic'
according to '/home/saulius/struct/CIF-dictionaries/cif_core.dic'
dictionary named 'cif_core.dic' version 2.4.1 from 2010-06-29.

Automatic conversion script
Id: cif_fix_enum 1527 2010-12-29 10:47:43Z saulius 

The following automatic conversions were performed:

'_symmetry_cell_setting' value 'Monoclinic' changed to 'monoclinic'
according to /home/saulius/struct/CIF-dictionaries/cif_core.dic
dictionary named 'cif_core.dic' version 2.4.1 from
2010-06-29.

'_geom_bond_publ_flag' value 'Y' changed to 'y'
according to /home/saulius/struct/CIF-dictionaries/cif_core.dic
dictionary named 'cif_core.dic' version 2.4.1 from 2010-06-29 (8
times).

Automatic conversion script
Id: cif_fix_values 1715 2011-07-08 13:25:40Z adriana 
;
_cod_original_sg_symbol_H-M 'P 21/n'
_cod_database_code 2004292

loop_
_symmetry_equiv_pos_as_xyz
'x, y, z'
'-x+1/2, y+1/2, -z+1/2'
'-x, -y, -z'
'x-1/2, -y-1/2, z-1/2'

loop_
_atom_site_aniso_label
_atom_site_aniso_U_11
_atom_site_aniso_U_22
_atom_site_aniso_U_33
_atom_site_aniso_U_12
_atom_site_aniso_U_13
_atom_site_aniso_U_23
Rh1 0.0203(3) 0.0178(3) 0.0157(3) -0.0013(3) 0.0026(2) 0.0003(3)
O1 0.032(3) 0.022(3) 0.015(3) -0.004(2) -0.002(2) -0.002(2)
O2 0.040(3) 0.018(3) 0.017(3) 0.005(3) -0.001(2) 0.001(2)
O3 0.044(4) 0.030(3) 0.023(3) -0.017(3) 0.008(3) -0.008(3)
O4 0.048(4) 0.017(3) 0.032(3) -0.002(3) 0.004(3) 0.009(3)
N1 0.019(3) 0.021(4) 0.019(3) 0.000(3) 0.004(3) 0.005(3)
C1 0.025(4) 0.019(4) 0.021(4) -0.006(3) 0.006(3) 0.006(3)
C2 0.024(4) 0.024(4) 0.028(4) -0.002(4) 0.006(3) -0.007(4)
C3 0.020(4) 0.025(4) 0.028(4) 0.001(4) 0.009(3) 0.004(4)
C4 0.026(4) 0.022(4) 0.024(4) 0.001(3) 0.007(3) 0.002(3)
C5 0.029(4) 0.015(3) 0.021(4) -0.010(4) 0.007(3) 0.001(4)
C6 0.045(5) 0.037(5) 0.028(5) -0.020(5) 0.011(4) -0.002(4)
C7 0.023(4) 0.056(6) 0.031(4) -0.002(5) -0.003(3) 0.002(5)
C8 0.027(4) 0.058(7) 0.027(4) 0.005(5) 0.011(3) -0.012(5)
C9 0.040(5) 0.031(5) 0.028(4) 0.000(4) 0.012(4) 0.014(4)
C10 0.022(4) 0.019(4) 0.032(4) 0.002(4) 0.002(3) -0.010(4)
C11 0.024(4) 0.027(4) 0.025(4) -0.002(4) 0.004(3) -0.004(4)
C12 0.030(5) 0.025(5) 0.031(5) -0.003(4) 0.010(4) 0.004(4)
C13 0.024(4) 0.026(5) 0.026(4) -0.005(3) -0.002(3) 0.001(3)
C14 0.023(4) 0.023(4) 0.008(4) 0.007(4) 0.006(3) -0.001(3)
C15 0.016(4) 0.035(5) 0.017(4) -0.006(4) 0.006(3) 0.001(4)

loop_
_atom_site_label
_atom_site_occupancy
_atom_site_fract_x
_atom_site_fract_y
_atom_site_fract_z
_atom_site_U_iso_or_equiv
_atom_site_thermal_displace_type
_atom_site_calc_flag
_atom_site_refinement_flags
_atom_site_type_symbol
Rh1 1 0.02727(5) 0.10056(7) 0.26553(5) 0.0179(2) Uani d . Rh
O1 1 -0.0297(4) -0.0699(6) 0.1682(4) 0.0236(13) Uani d . O
O2 1 0.0583(4) -0.0740(6) 0.3665(4) 0.0251(13) Uani d . O
O3 1 -0.0654(5) -0.3046(7) 0.1722(4) 0.0324(14) Uani d . O
O4 1 0.0485(5) -0.3140(6) 0.3734(4) 0.0323(14) Uani d . O
N1 1 -0.1321(5) 0.1330(6) 0.3061(5) 0.0196(14) Uani d . N
C1 1 0.1156(6) 0.2737(8) 0.3400(6) 0.021(2) Uani d . C
C2 1 0.1847(6) 0.1879(9) 0.2821(6) 0.025(2) Uani d . C
C3 1 0.1438(6) 0.1951(9) 0.1748(6) 0.023(2) Uani d . C
C4 1 0.0462(6) 0.2777(9) 0.1650(6) 0.023(2) Uani d . C
C5 1 0.0294(7) 0.3263(8) 0.2687(6) 0.021(2) Uani d . C
C6 1 0.1350(7) 0.3048(10) 0.4561(6) 0.036(2) Uani d . C
H6A 1 0.2010(24) 0.2590(50) 0.4864(10) 0.054 Uiso calc R H
H6B 1 0.0764(23) 0.2664(54) 0.4899(9) 0.054 Uiso calc R H
H6C 1 0.1400(44) 0.4094(10) 0.4673(6) 0.054 Uiso calc R H
C7 1 0.2826(6) 0.1134(12) 0.3300(6) 0.037(2) Uani d . C
H7A 1 0.2649(9) 0.0439(48) 0.3824(34) 0.056 Uiso calc R H
H7B 1 0.3324(20) 0.1848(14) 0.3636(40) 0.056 Uiso calc R H
H7C 1 0.3147(26) 0.0624(54) 0.2754(10) 0.056 Uiso calc R H
C8 1 0.1864(6) 0.1210(11) 0.0846(6) 0.037(2) Uani d . C
H8A 1 0.1337(19) 0.1250(56) 0.0223(14) 0.055 Uiso calc R H
H8B 1 0.2024(43) 0.0200(19) 0.1029(18) 0.055 Uiso calc R H
H8C 1 0.2509(26) 0.1698(39) 0.0700(30) 0.055 Uiso calc R H
C9 1 -0.0204(7) 0.3119(10) 0.0616(6) 0.033(2) Uani d . C
H9A 1 -0.0775(27) 0.3777(49) 0.0739(8) 0.049 Uiso calc R H
H9B 1 -0.0503(37) 0.2224(12) 0.0299(22) 0.049 Uiso calc R H
H9C 1 0.0238(12) 0.3577(57) 0.0142(17) 0.049 Uiso calc R H
C10 1 -0.0708(6) 0.3903(9) 0.2980(6) 0.025(2) Uani d . C
H10A 1 -0.0544(6) 0.4768(9) 0.3423(6) 0.029 Uiso calc R H
H10B 1 -0.1171(6) 0.4201(9) 0.2341(6) 0.029 Uiso calc R H
C11 1 -0.1268(6) 0.2780(9) 0.3577(6) 0.025(2) Uani d . C
H11A 1 -0.1993(6) 0.3117(9) 0.3634(6) 0.030 Uiso calc R H
H11B 1 -0.0891(6) 0.2687(9) 0.4295(6) 0.030 Uiso calc R H
C12 1 -0.1700(6) 0.0261(9) 0.3788(6) 0.028(2) Uani d . C
H12A 1 -0.1731(39) -0.0697(13) 0.3463(18) 0.043 Uiso calc R H
H12B 1 -0.2405(18) 0.0538(32) 0.3938(32) 0.043 Uiso calc R H
H12C 1 -0.1214(23) 0.0238(41) 0.4441(17) 0.043 Uiso calc R H
C13 1 -0.2089(6) 0.1348(9) 0.2099(6) 0.026(2) Uani d . C
H13A 1 -0.2798(9) 0.1525(58) 0.2284(7) 0.039 Uiso calc R H
H13B 1 -0.2076(31) 0.0416(22) 0.1742(23) 0.039 Uiso calc R H
H13C 1 -0.1903(25) 0.2117(39) 0.1633(19) 0.039 Uiso calc R H
C14 1 -0.0262(6) -0.1958(8) 0.2121(5) 0.018(2) Uani d . C
C15 1 0.0336(6) -0.1982(10) 0.3276(6) 0.022(2) Uani d . C

loop_
_atom_type_symbol
_atom_type_description
_atom_type_scat_dispersion_real
_atom_type_scat_dispersion_imag
_atom_type_scat_source
C C .0033 .0016 'International Tables Vol C Tables 4.2.6.8 and 6.1.1.4'
H H .0000 .0000 'International Tables Vol C Tables 4.2.6.8 and 6.1.1.4'
N N .0061 .0033 'International Tables Vol C Tables 4.2.6.8 and 6.1.1.4'
O O .0106 .0060 'International Tables Vol C Tables 4.2.6.8 and 6.1.1.4'
Rh Rh -1.1178 .9187 'International Tables Vol C Tables 4.2.6.8 and 6.1.1.4'

loop_
_geom_angle_atom_site_label_1
_geom_angle_atom_site_label_2
_geom_angle_atom_site_label_3
_geom_angle
_geom_angle_publ_flag
O1 Rh1 C5 140.4(3) ?
O1 Rh1 C1 165.6(3) ?
C5 Rh1 C1 39.6(3) ?
O1 Rh1 O2 79.1(2) yes
C5 Rh1 O2 139.8(3) ?
C1 Rh1 O2 104.9(2) ?
O1 Rh1 C4 106.1(3) ?
C5 Rh1 C4 40.3(3) ?
C1 Rh1 C4 66.1(3) ?
O2 Rh1 C4 162.5(3) ?
O1 Rh1 C2 126.4(3) ?
C5 Rh1 C2 67.2(3) ?
C1 Rh1 C2 40.0(3) ?
O2 Rh1 C2 97.4(3) ?
C4 Rh1 C2 65.9(3) ?
O1 Rh1 N1 89.1(2) yes
C5 Rh1 N1 82.4(3) ?
C1 Rh1 N1 104.3(3) ?
O2 Rh1 N1 93.8(2) yes
C4 Rh1 N1 102.9(3) ?
C2 Rh1 N1 144.2(3) ?
O1 Rh1 C3 101.0(3) ?
C5 Rh1 C3 66.6(3) ?
C1 Rh1 C3 65.1(3) ?
O2 Rh1 C3 123.8(3) ?
C4 Rh1 C3 39.4(3) ?
C2 Rh1 C3 38.0(3) ?
N1 Rh1 C3 142.2(3) ?
C14 O1 Rh1 115.4(4) ?
C15 O2 Rh1 115.9(5) ?
C11 N1 C12 108.5(6) ?
C11 N1 C13 110.4(6) ?
C12 N1 C13 107.5(6) ?
C11 N1 Rh1 103.8(4) ?
C12 N1 Rh1 116.6(5) ?
C13 N1 Rh1 109.9(5) ?
C5 C1 C2 108.9(7) ?
C5 C1 C6 125.9(7) ?
C2 C1 C6 125.2(7) ?
C5 C1 Rh1 69.2(4) ?
C2 C1 Rh1 71.3(4) ?
C6 C1 Rh1 127.0(5) ?
C3 C2 C1 107.5(7) ?
C3 C2 C7 127.7(7) ?
C1 C2 C7 124.7(7) ?
C3 C2 Rh1 72.4(4) ?
C1 C2 Rh1 68.7(4) ?
C7 C2 Rh1 126.2(6) ?
C2 C3 C4 108.3(7) ?
C2 C3 C8 127.2(7) ?
C4 C3 C8 124.2(7) ?
C2 C3 Rh1 69.6(4) ?
C4 C3 Rh1 67.8(4) ?
C8 C3 Rh1 124.5(6) ?
C3 C4 C5 108.1(7) ?
C3 C4 C9 124.3(7) ?
C5 C4 C9 127.6(7) ?
C3 C4 Rh1 72.8(5) ?
C5 C4 Rh1 68.7(4) ?
C9 C4 Rh1 126.9(6) ?
C1 C5 C4 107.0(7) ?
C1 C5 C10 125.9(7) ?
C4 C5 C10 125.8(7) ?
C1 C5 Rh1 71.2(4) ?
C4 C5 Rh1 71.0(4) ?
C10 C5 Rh1 113.0(5) ?
C11 C10 C5 109.1(7) ?
C10 C11 N1 112.7(6) ?
O3 C14 C15 120.7(7) ?
O3 C14 O1 125.1(6) ?
C15 C14 O1 114.2(7) ?
O4 C15 O2 125.7(7) ?
O4 C15 C14 119.4(7) ?
O2 C15 C14 114.8(7) ?

loop_
_geom_bond_atom_site_label_1
_geom_bond_atom_site_label_2
_geom_bond_distance
_geom_bond_publ_flag
Rh1 O1 2.089(5) y
Rh1 C5 2.092(7) y
Rh1 C1 2.119(8) y
Rh1 O2 2.081(5) y
Rh1 C4 2.123(8) y
Rh1 C2 2.154(8) y
Rh1 N1 2.188(6) y
Rh1 C3 2.191(8) y
O1 C14 1.294(9) ?
O2 C15 1.279(10) ?
O3 C14 1.211(9) ?
O4 C15 1.227(10) ?
N1 C11 1.496(9) ?
N1 C12 1.486(9) ?
N1 C13 1.480(9) ?
C1 C5 1.427(10) ?
C1 C2 1.461(11) ?
C1 C6 1.512(11) ?
C2 C3 1.414(11) ?
C2 C7 1.492(11) ?
C3 C4 1.455(11) ?
C3 C8 1.511(11) ?
C4 C5 1.452(11) ?
C4 C9 1.519(10) ?
C5 C10 1.503(11) ?
C10 C11 1.526(11) ?
C14 C15 1.583(9) ?
